data_1544774
loop_
_publ_author_name
'Rida, Mohammed'
'El Bakri, Youness'
'Essassi, El Mokhtar'
'Mague, Joel T.'

_publ_section_title
;
 (3<i>Z</i>)-3-Benzylidene-1<i>H</i>-benzimidazo[1,2-<i>a</i>]imidazol-2(3<i>H</i>)-one
;
_journal_coeditor_code SJ4073
_journal_issue 12
_journal_name_full IUCrData
_journal_page_first x161908
_journal_paper_doi 10.1107/S2414314616019088
_journal_volume 1
_journal_year 2016
_chemical_formula_iupac 'C16 H11 N3 O'
_chemical_formula_moiety 'C16 H11 N3 O'
_chemical_formula_sum 'C16 H11 N3 O'
_chemical_formula_weight 261.28
_chemical_name_systematic (3<i>Z</i>)-3-Benzylidene-1<i>H</i>-benzimidazo[1,2-<i>a</i>]imidazol-2(3<i>H</i>)-one
_space_group_crystal_system triclinic
_space_group_IT_number 2
_space_group_name_Hall '-P 1'
_space_group_name_H-M_alt 'P -1'
_symmetry_space_group_name_Hall '-P 1'
_symmetry_space_group_name_H-M 'P -1'
_atom_sites_solution_hydrogens difmap
_atom_sites_solution_primary direct
_atom_sites_solution_secondary difmap
_audit_creation_method SHELXL-2014/7
_cell_angle_alpha 103.935(3)
_cell_angle_beta 95.015(4)
_cell_angle_gamma 96.860(3)
_cell_formula_units_Z 2
_cell_length_a 6.6849(3)
_cell_length_b 8.9428(5)
_cell_length_c 10.7445(5)
_cell_measurement_reflns_used 3426
_cell_measurement_temperature 150(2)
_cell_measurement_theta_max 72.4541
_cell_measurement_theta_min 5.1505
_cell_volume 614.44(5)
_computing_cell_refinement
;
<i>SAINT</i> (Bruker, 2016)
;
_computing_data_collection
;
<i>APEX3</i> (Bruker, 2016)
;
_computing_data_reduction
;
<i>SAINT</i> (Bruker, 2016)
;
_computing_molecular_graphics
;
<i>DIAMOND</i> (Brandenburg & Putz, 2012)
;
_computing_publication_material
;
<i>SHELXTL</i> (Sheldrick, 2008)
;
_computing_structure_refinement
;
<i>SHELXL2014</i> (Sheldrick, 2015<i>b</i>)
;
_computing_structure_solution
;
<i>SHELXT</i> (Sheldrick, 2015<i>a</i>)
;
_diffrn_ambient_temperature 150(2)
_diffrn_detector_area_resol_mean 10.4167
_diffrn_measured_fraction_theta_full 0.949
_diffrn_measured_fraction_theta_max 0.927
_diffrn_measurement_device_type 'Bruker D8 VENTURE PHOTON 100 CMOS'
_diffrn_measurement_method '\w scans'
_diffrn_radiation_monochromator mirror
_diffrn_radiation_type CuK\a
_diffrn_radiation_wavelength 1.54178
_diffrn_reflns_av_R_equivalents 0.0324
_diffrn_reflns_limit_h_max 7
_diffrn_reflns_limit_h_min -8
_diffrn_reflns_limit_k_max 9
_diffrn_reflns_limit_k_min -11
_diffrn_reflns_limit_l_max 13
_diffrn_reflns_limit_l_min -13
_diffrn_reflns_number 4587
_diffrn_reflns_theta_full 68.000
_diffrn_reflns_theta_max 72.448
_diffrn_reflns_theta_min 5.150
_exptl_absorpt_coefficient_mu 0.738
_exptl_absorpt_correction_T_max 0.98
_exptl_absorpt_correction_T_min 0.83
_exptl_absorpt_correction_type multi-scan
_exptl_absorpt_process_details
;
(<i>SADABS</i>; Bruker, 2016)
;
_exptl_crystal_colour colourless
_exptl_crystal_density_diffrn 1.412
_exptl_crystal_density_method 'not measured'
_exptl_crystal_description plate
_exptl_crystal_F_000 272
_exptl_crystal_size_max 0.210
_exptl_crystal_size_mid 0.150
_exptl_crystal_size_min 0.023
_refine_diff_density_max 0.239
_refine_diff_density_min -0.263
_refine_ls_extinction_method none
_refine_ls_goodness_of_fit_ref 1.086
_refine_ls_hydrogen_treatment refall
_refine_ls_matrix_type full
_refine_ls_number_parameters 225
_refine_ls_number_reflns 2249
_refine_ls_number_restraints 0
_refine_ls_restrained_S_all 1.086
_refine_ls_R_factor_all 0.0617
_refine_ls_R_factor_gt 0.0468
_refine_ls_shift/su_max 0.001
_refine_ls_shift/su_mean 0.000
_refine_ls_structure_factor_coef Fsqd
_refine_ls_weighting_details 'w=1/[\s^2^(Fo^2^)+(0.0532P)^2^+0.4943P] where P=(Fo^2^+2Fc^2^)/3'
_refine_ls_weighting_scheme calc
_refine_ls_wR_factor_gt 0.1108
_refine_ls_wR_factor_ref 0.1364
_reflns_number_gt 1810
_reflns_number_total 2249
_reflns_threshold_expression 'I > 2\s(I)'
_cod_data_source_file sj4073sup1.cif
_cod_data_source_block I
_cod_database_code 1544774
_shelx_space_group_comment
;
The symmetry employed for this shelxl refinement is uniquely defined
by the following loop, which should always be used as a source of
symmetry information in preference to the above space-group names.
They are only intended as comments.
;
_shelx_estimated_absorpt_t_min 0.860
_shelx_estimated_absorpt_t_max 0.983

loop_
_space_group_symop_operation_xyz
'x, y, z'
'-x, -y, -z'

loop_
_atom_site_type_symbol
_atom_site_label
_atom_site_fract_x
_atom_site_fract_y
_atom_site_fract_z
_atom_site_U_iso_or_equiv
_atom_site_adp_type
_atom_site_calc_flag
_atom_site_occupancy
O O1 0.9044(2) 0.95697(17) 0.15628(15) 0.0297(4) Uani d 1
N N1 0.7919(3) 0.4128(2) 0.07214(17) 0.0235(4) Uani d 1
N N2 0.6348(3) 0.60823(19) 0.17826(16) 0.0205(4) Uani d 1
N N3 0.9139(3) 0.6904(2) 0.09709(17) 0.0237(4) Uani d 1
H H3A 1.019(4) 0.680(3) 0.047(3) 0.044(8) Uiso d 1
C C1 0.6146(3) 0.3508(2) 0.11504(19) 0.0215(4) Uani d 1
C C2 0.5370(3) 0.1964(2) 0.1005(2) 0.0245(5) Uani d 1
H H2 0.609(4) 0.114(3) 0.058(3) 0.039(7) Uiso d 1
C C3 0.3508(3) 0.1635(2) 0.1428(2) 0.0262(5) Uani d 1
H H3 0.285(4) 0.056(3) 0.127(3) 0.031(6) Uiso d 1
C C4 0.2429(3) 0.2818(3) 0.1978(2) 0.0267(5) Uani d 1
H H4 0.107(4) 0.254(3) 0.222(2) 0.027(6) Uiso d 1
C C5 0.3203(3) 0.4385(2) 0.21698(19) 0.0223(4) Uani d 1
H H5 0.247(4) 0.526(3) 0.260(3) 0.029(6) Uiso d 1
C C6 0.5095(3) 0.4707(2) 0.17753(19) 0.0212(4) Uani d 1
C C7 0.6545(3) 0.7717(2) 0.21504(19) 0.0219(4) Uani d 1
C C8 0.8346(3) 0.8244(2) 0.15278(19) 0.0232(5) Uani d 1
C C9 0.7924(3) 0.5630(2) 0.11100(19) 0.0216(4) Uani d 1
C C10 0.5593(3) 0.8678(2) 0.2973(2) 0.0234(5) Uani d 1
H H10 0.599(4) 0.983(3) 0.307(2) 0.031(6) Uiso d 1
C C11 0.4150(3) 0.8193(2) 0.3810(2) 0.0232(5) Uani d 1
C C12 0.4692(4) 0.7249(3) 0.4607(2) 0.0273(5) Uani d 1
H H12 0.607(4) 0.693(3) 0.460(3) 0.041(8) Uiso d 1
C C13 0.3346(4) 0.6764(3) 0.5388(2) 0.0333(5) Uani d 1
H H13 0.375(4) 0.610(3) 0.596(3) 0.039(7) Uiso d 1
C C14 0.1420(4) 0.7199(3) 0.5370(2) 0.0373(6) Uani d 1
H H14 0.044(5) 0.685(3) 0.592(3) 0.052(9) Uiso d 1
C C15 0.0887(4) 0.8166(3) 0.4608(3) 0.0365(6) Uani d 1
H H15 -0.049(5) 0.846(4) 0.462(3) 0.057(9) Uiso d 1
C C16 0.2245(3) 0.8687(3) 0.3846(2) 0.0288(5) Uani d 1
H H16 0.189(4) 0.940(3) 0.329(3) 0.039(7) Uiso d 1

loop_
_atom_site_aniso_label
_atom_site_aniso_U_11
_atom_site_aniso_U_22
_atom_site_aniso_U_33
_atom_site_aniso_U_12
_atom_site_aniso_U_13
_atom_site_aniso_U_23
O1 0.0337(9) 0.0220(8) 0.0333(9) -0.0005(6) 0.0081(7) 0.0075(6)
N1 0.0260(9) 0.0214(9) 0.0234(9) 0.0039(7) 0.0091(7) 0.0040(7)
N2 0.0202(9) 0.0188(8) 0.0215(8) 0.0019(6) 0.0053(7) 0.0029(6)
N3 0.0243(9) 0.0213(9) 0.0251(9) 0.0010(7) 0.0090(7) 0.0041(7)
C1 0.0234(10) 0.0218(10) 0.0190(9) 0.0034(8) 0.0058(8) 0.0035(7)
C2 0.0290(11) 0.0209(10) 0.0217(10) 0.0031(8) 0.0050(9) 0.0016(8)
C3 0.0325(12) 0.0208(10) 0.0232(10) -0.0019(9) 0.0064(9) 0.0033(8)
C4 0.0272(12) 0.0281(11) 0.0241(11) -0.0011(9) 0.0089(9) 0.0056(9)
C5 0.0212(10) 0.0266(11) 0.0170(9) 0.0026(8) 0.0011(8) 0.0022(8)
C6 0.0268(11) 0.0187(10) 0.0176(9) 0.0031(8) 0.0062(8) 0.0028(7)
C7 0.0244(11) 0.0204(10) 0.0207(10) 0.0022(8) 0.0045(8) 0.0046(8)
C8 0.0260(11) 0.0229(11) 0.0191(10) 0.0006(8) 0.0029(8) 0.0037(8)
C9 0.0216(10) 0.0224(10) 0.0198(10) 0.0017(8) 0.0064(8) 0.0028(8)
C10 0.0254(11) 0.0218(11) 0.0224(10) 0.0051(8) 0.0047(8) 0.0034(8)
C11 0.0263(11) 0.0204(10) 0.0202(10) 0.0033(8) 0.0051(8) -0.0008(8)
C12 0.0303(12) 0.0262(11) 0.0253(11) 0.0066(9) 0.0052(9) 0.0045(9)
C13 0.0447(14) 0.0325(12) 0.0239(11) 0.0055(10) 0.0095(10) 0.0073(9)
C14 0.0415(14) 0.0399(14) 0.0296(12) 0.0019(11) 0.0173(11) 0.0045(10)
C15 0.0282(13) 0.0410(14) 0.0388(13) 0.0076(10) 0.0115(11) 0.0037(11)
C16 0.0288(12) 0.0292(12) 0.0276(11) 0.0079(9) 0.0044(9) 0.0034(9)

loop_
_atom_type_symbol
_atom_type_description
_atom_type_scat_dispersion_real
_atom_type_scat_dispersion_imag
_atom_type_scat_source
C C 0.0181 0.0091 'International Tables Vol C Tables 4.2.6.8 and 6.1.1.4'
H H 0.0000 0.0000 'International Tables Vol C Tables 4.2.6.8 and 6.1.1.4'
N N 0.0311 0.0180 'International Tables Vol C Tables 4.2.6.8 and 6.1.1.4'
O O 0.0492 0.0322 'International Tables Vol C Tables 4.2.6.8 and 6.1.1.4'

loop_
_geom_angle_atom_site_label_1
_geom_angle_atom_site_label_2
_geom_angle_atom_site_label_3
_geom_angle
C9 N1 C1 103.06(16)
C9 N2 C6 106.03(16)
C9 N2 C7 109.67(17)
C6 N2 C7 144.18(18)
C9 N3 C8 109.39(17)
C9 N3 H3A 121.3(18)
C8 N3 H3A 128.7(18)
C2 C1 N1 128.60(19)
C2 C1 C6 120.20(19)
N1 C1 C6 111.18(17)
C1 C2 C3 118.06(19)
C1 C2 H2 120.3(16)
C3 C2 H2 121.6(16)
C2 C3 C4 121.4(2)
C2 C3 H3 120.7(15)
C4 C3 H3 117.6(15)
C3 C4 C5 121.7(2)
C3 C4 H4 119.3(14)
C5 C4 H4 119.0(14)
C6 C5 C4 116.56(19)
C6 C5 H5 120.6(14)
C4 C5 H5 122.8(14)
C5 C6 N2 133.96(19)
C5 C6 C1 121.92(18)
N2 C6 C1 104.03(17)
C10 C7 N2 131.17(19)
C10 C7 C8 124.17(19)
N2 C7 C8 104.25(16)
O1 C8 N3 126.4(2)
O1 C8 C7 127.33(19)
N3 C8 C7 106.19(17)
N1 C9 N3 134.23(19)
N1 C9 N2 115.54(18)
N3 C9 N2 110.20(17)
C7 C10 C11 125.17(19)
C7 C10 H10 116.6(14)
C11 C10 H10 118.1(14)
C12 C11 C16 118.8(2)
C12 C11 C10 119.93(19)
C16 C11 C10 121.3(2)
C13 C12 C11 120.8(2)
C13 C12 H12 120.8(16)
C11 C12 H12 118.5(16)
C12 C13 C14 120.0(2)
C12 C13 H13 120.2(16)
C14 C13 H13 119.7(16)
C15 C14 C13 119.6(2)
C15 C14 H14 119.8(18)
C13 C14 H14 120.6(18)
C14 C15 C16 120.7(2)
C14 C15 H15 117.5(19)
C16 C15 H15 121.8(19)
C15 C16 C11 120.1(2)
C15 C16 H16 121.8(16)
C11 C16 H16 118.1(16)

loop_
_geom_bond_atom_site_label_1
_geom_bond_atom_site_label_2
_geom_bond_distance
O1 C8 1.212(3)
N1 C9 1.306(3)
N1 C1 1.409(3)
N2 C9 1.375(3)
N2 C6 1.401(3)
N2 C7 1.406(3)
N3 C9 1.365(3)
N3 C8 1.392(3)
N3 H3A 0.93(3)
C1 C2 1.382(3)
C1 C6 1.418(3)
C2 C3 1.386(3)
C2 H2 0.97(3)
C3 C4 1.394(3)
C3 H3 0.98(3)
C4 C5 1.394(3)
C4 H4 0.98(2)
C5 C6 1.388(3)
C5 H5 1.01(3)
C7 C10 1.337(3)
C7 C8 1.509(3)
C10 C11 1.472(3)
C10 H10 1.01(3)
C11 C12 1.394(3)
C11 C16 1.397(3)
C12 C13 1.384(3)
C12 H12 1.00(3)
C13 C14 1.388(4)
C13 H13 1.00(3)
C14 C15 1.382(4)
C14 H14 0.99(3)
C15 C16 1.386(3)
C15 H15 0.98(3)
C16 H16 1.01(3)

loop_
_geom_hbond_atom_site_label_D
_geom_hbond_atom_site_label_H
_geom_hbond_atom_site_label_A
_geom_hbond_site_symmetry_A
_geom_hbond_distance_DH
_geom_hbond_distance_HA
_geom_hbond_distance_DA
_geom_hbond_angle_DHA
N3 H3A N1 2_765 0.93(3) 1.98(3) 2.876(2) 162(3)
C16 H16 O1 1_455 1.01(3) 2.58(3) 3.412(3) 139(2)
C5 H5 Cg4 . 1.01(3) 2.65(3) 3.512(2) 143(3)
C10 H10 Cg4 2_676 1.01(3) 2.88(2) 3.606(2) 129.0(15)
C13 H13 Cg3 2_666 1.00(3) 2.73(3) 3.474(2) 132(2)

loop_
_geom_torsion_atom_site_label_1
_geom_torsion_atom_site_label_2
_geom_torsion_atom_site_label_3
_geom_torsion_atom_site_label_4
_geom_torsion
C9 N1 C1 C2 179.9(2)
C9 N1 C1 C6 1.4(2)
N1 C1 C2 C3 -175.2(2)
C6 C1 C2 C3 3.1(3)
C1 C2 C3 C4 0.5(3)
C2 C3 C4 C5 -2.3(3)
C3 C4 C5 C6 0.5(3)
C4 C5 C6 N2 179.0(2)
C4 C5 C6 C1 3.1(3)
C9 N2 C6 C5 -172.6(2)
C7 N2 C6 C5 2.6(5)
C9 N2 C6 C1 3.9(2)
C7 N2 C6 C1 179.1(3)
C2 C1 C6 C5 -5.0(3)
N1 C1 C6 C5 173.59(19)
C2 C1 C6 N2 177.99(19)
N1 C1 C6 N2 -3.4(2)
C9 N2 C7 C10 -168.0(2)
C6 N2 C7 C10 16.9(5)
C9 N2 C7 C8 4.7(2)
C6 N2 C7 C8 -170.4(3)
C9 N3 C8 O1 -179.3(2)
C9 N3 C8 C7 4.5(2)
C10 C7 C8 O1 -8.3(4)
N2 C7 C8 O1 178.3(2)
C10 C7 C8 N3 167.8(2)
N2 C7 C8 N3 -5.5(2)
C1 N1 C9 N3 -176.5(2)
C1 N1 C9 N2 1.3(2)
C8 N3 C9 N1 176.2(2)
C8 N3 C9 N2 -1.6(2)
C6 N2 C9 N1 -3.5(2)
C7 N2 C9 N1 179.52(17)
C6 N2 C9 N3 174.82(17)
C7 N2 C9 N3 -2.2(2)
N2 C7 C10 C11 5.8(4)
C8 C7 C10 C11 -165.6(2)
C7 C10 C11 C12 51.9(3)
C7 C10 C11 C16 -129.4(2)
C16 C11 C12 C13 2.1(3)
C10 C11 C12 C13 -179.1(2)
C11 C12 C13 C14 1.0(3)
C12 C13 C14 C15 -2.6(4)
C13 C14 C15 C16 1.0(4)
C14 C15 C16 C11 2.2(4)
C12 C11 C16 C15 -3.7(3)
C10 C11 C16 C15 177.6(2)

_cod_database_fobs_code 1544774
